data_4116928
loop_
_publ_author_name
'Alan M. Allgeier'
'Caroline S. Slone'
'Chad A. Mirkin'
'Louise M. Liable-Sands'
'Glenn P. A. Yap'
'Arnold L. Rheingold'

_publ_contact_author
;
    Professor Chad A. Mirkin
 Department of Chemistry; Northwestern University; 2145 Sheridan Road;
Evanston, IL 60208-3113
;
_publ_contact_author_email ' camirkin@chem.nwu.edu '
_publ_contact_author_fax ' (847) 491-7713 '
_publ_contact_author_phone ' (847) 491-2907 '
_publ_section_title
;
 Electrochemically Controlling Ligand Binding Affinity for Transition
 Metals via RHLs: The Importance of Electrostatic Effects
;
_journal_name_full 'Journal of the American Chemical Society'
_journal_page_first 550
_journal_page_last 559
_journal_paper_doi 10.1021/ja963008a
_journal_volume 119
_journal_year 1997
_chemical_formula_sum 'C41.8 H38 B2 Cl1.2 F8 Fe O2 P2 Pd'
_chemical_formula_weight 1012.67
_chemical_name_systematic
; 
 ? 
;
_space_group_IT_number 14
_symmetry_cell_setting monoclinic
_symmetry_space_group_name_Hall '-P 2yn'
_symmetry_space_group_name_H-M 'P 1 21/n 1'
_atom_sites_solution_hydrogens geom
_atom_sites_solution_primary direct
_atom_sites_solution_secondary difmap
_audit_creation_method SHELXL
_cell_angle_alpha 90.00
_cell_angle_beta 103.41(1)
_cell_angle_gamma 90.00
_cell_formula_units_Z 4
_cell_length_a 14.653(2)
_cell_length_b 20.987(2)
_cell_length_c 15.441(2)
_cell_measurement_reflns_used 24
_cell_measurement_temperature 298(2)
_cell_measurement_theta_max 12.5
_cell_measurement_theta_min 7.5
_cell_volume 4619.0(10)
_computing_cell_refinement 'Siemens P4'
_computing_data_collection 'Siemens P4'
_computing_data_reduction XSCANS
_computing_molecular_graphics XP
_computing_publication_material XCIF
_computing_structure_refinement 'SHELXL-5.03 (Sheldrick, 1994)'
_computing_structure_solution 'SHELXS-5.03 (Sheldrick, 1994)'
_diffrn_ambient_temperature 298(2)
_diffrn_measurement_device 'Siemens P4'
_diffrn_measurement_method omega
_diffrn_radiation_monochromator graphite
_diffrn_radiation_source 'fine-focus sealed tube'
_diffrn_radiation_type MoK\a
_diffrn_radiation_wavelength 0.71073
_diffrn_reflns_av_R_equivalents 0.0660
_diffrn_reflns_av_sigmaI/netI 0.1545
_diffrn_reflns_limit_h_max 15
_diffrn_reflns_limit_h_min -1
_diffrn_reflns_limit_k_max 22
_diffrn_reflns_limit_k_min -1
_diffrn_reflns_limit_l_max 16
_diffrn_reflns_limit_l_min -16
_diffrn_reflns_number 7237
_diffrn_reflns_theta_max 22.51
_diffrn_reflns_theta_min 2.19
_diffrn_standards_decay_% <1.0
_diffrn_standards_interval_count 197
_diffrn_standards_number 3
_exptl_absorpt_coefficient_mu 0.907
_exptl_absorpt_correction_T_max 0.40393
_exptl_absorpt_correction_T_min 0.34064
_exptl_absorpt_correction_type Semi-empirical
_exptl_crystal_colour brown
_exptl_crystal_density_diffrn 1.456
_exptl_crystal_density_meas ?
_exptl_crystal_description blade
_exptl_crystal_F_000 2037
_exptl_crystal_size_max 0.40
_exptl_crystal_size_mid 0.20
_exptl_crystal_size_min 0.10
_refine_diff_density_max 0.953
_refine_diff_density_min -0.700
_refine_diff_density_rms 0.116
_refine_ls_extinction_expression Fc^*^=kFc[1+0.001xFc^2^\l^3^/sin(2\q)]^-1/4^
_refine_ls_extinction_method SHELXL
_refine_ls_goodness_of_fit_all 1.098
_refine_ls_goodness_of_fit_obs 1.506
_refine_ls_hydrogen_treatment 'idealized contributions'
_refine_ls_matrix_type full
_refine_ls_number_parameters 466
_refine_ls_number_reflns 5973
_refine_ls_number_restraints 0
_refine_ls_restrained_S_all 1.249
_refine_ls_restrained_S_obs 1.506
_refine_ls_R_factor_all 0.1401
_refine_ls_R_factor_obs 0.0723
_refine_ls_shift/esd_max -2.418
_refine_ls_shift/esd_mean 0.027
_refine_ls_structure_factor_coef Fsqd
_refine_ls_weighting_details 'w=1/[\s^2^(Fo^2^)+(0.0500P)^2^+0.0000P] where P=(Fo^2^+2Fc^2^)/3'
_refine_ls_weighting_scheme calc
_refine_ls_wR_factor_all 0.2022
_refine_ls_wR_factor_obs 0.1642
_reflns_number_observed 2927
_reflns_number_total 5980
_reflns_observed_criterion >2sigma(I)
_cod_data_source_file ja963008a_3.cif
_cod_data_source_block mir07a
_cod_depositor_comments
;
The following automatic conversions were performed:

'_exptl_crystal_density_meas' value 'Not measured' was changed to '?'
- the value is perceived as not measured.

Automatic conversion script
Id: cif_fix_values 3008 2015-01-20 13:52:24Z robertas 

The following automatic conversions were performed:

'_refine_ls_weighting_scheme' value 'calc
w=1/[\s^2^(Fo^2^)+(0.0500P)^2^+0.0000P] where P=(Fo^2^+2Fc^2^)/3' was
changed to 'calc'. New tag '_refine_ls_weighting_details' was
created. The value of the new tag was set to
'w=1/[\s^2^(Fo^2^)+(0.0500P)^2^+0.0000P] where P=(Fo^2^+2Fc^2^)/3'.

Automatic conversion script
Id: cif_fix_values 3143 2015-03-26 13:38:13Z robertas 
;
_cod_original_cell_volume 4619(1)
_cod_original_sg_symbol_H-M 'P 1 21/c 1'
_cod_original_formula_sum 'C41.80 H38 B2 Cl1.20 F8 Fe O2 P2 Pd'
_cod_database_code 4116928

loop_
_symmetry_equiv_pos_as_xyz
'x, y, z'
'-x+1/2, y+1/2, -z+1/2'
'-x, -y, -z'
'x-1/2, -y-1/2, z-1/2'

loop_
_atom_site_aniso_label
_atom_site_aniso_U_11
_atom_site_aniso_U_22
_atom_site_aniso_U_33
_atom_site_aniso_U_23
_atom_site_aniso_U_13
_atom_site_aniso_U_12
Pd 0.0385(5) 0.0500(6) 0.0613(6) -0.0004(5) 0.0134(4) 0.0016(5)
Fe 0.0665(12) 0.0536(12) 0.0650(12) -0.0022(10) 0.0178(10) 0.0062(10)
P1 0.045(2) 0.052(2) 0.056(2) -0.001(2) 0.013(2) -0.004(2)
P2 0.045(2) 0.051(2) 0.065(2) -0.003(2) 0.013(2) 0.001(2)
O1 0.041(5) 0.049(5) 0.065(5) -0.001(4) 0.004(4) 0.004(4)
O2 0.039(5) 0.037(5) 0.107(7) 0.003(5) 0.007(5) -0.006(4)
C1 0.048(8) 0.077(10) 0.070(9) 0.002(8) 0.027(7) 0.007(7)
C2 0.068(10) 0.074(11) 0.102(13) -0.034(9) 0.020(9) 0.012(8)
C3 0.093(11) 0.040(9) 0.098(12) 0.000(8) -0.006(9) 0.021(8)
C4 0.080(10) 0.077(10) 0.066(9) 0.005(8) 0.006(8) 0.026(8)
C5 0.059(8) 0.046(8) 0.064(9) -0.010(7) 0.015(7) 0.006(7)
C6 0.066(9) 0.063(10) 0.088(11) 0.000(8) 0.041(8) 0.003(7)
C7 0.075(10) 0.069(11) 0.128(14) 0.035(10) 0.033(10) 0.006(8)
C8 0.091(11) 0.043(9) 0.109(12) -0.020(9) 0.016(10) -0.010(8)
C9 0.072(10) 0.055(9) 0.098(11) -0.004(9) 0.007(8) 0.010(8)
C10 0.056(8) 0.062(10) 0.081(10) -0.010(9) 0.028(8) -0.011(7)
C11 0.037(7) 0.081(11) 0.064(8) 0.029(7) 0.008(6) 0.008(7)
C12 0.047(7) 0.049(7) 0.052(8) 0.005(6) 0.007(6) -0.001(6)
C13 0.052(9) 0.063(9) 0.115(12) -0.015(9) 0.026(8) -0.005(7)
C14 0.041(7) 0.075(9) 0.064(8) -0.011(8) 0.003(6) 0.002(7)
C15 0.064(9) 0.082(10) 0.065(9) -0.012(8) 0.017(8) 0.010(8)
C16 0.071(10) 0.116(12) 0.073(9) -0.012(9) 0.036(8) 0.027(9)
C17 0.083(12) 0.092(12) 0.108(13) 0.028(10) 0.051(10) 0.019(10)
C18 0.058(10) 0.067(10) 0.150(15) 0.007(10) 0.036(11) 0.008(8)
C19 0.042(8) 0.076(9) 0.072(9) 0.008(7) 0.013(7) 0.004(7)
C20 0.038(7) 0.054(8) 0.055(8) 0.006(6) 0.008(6) 0.007(6)
C21 0.089(10) 0.058(9) 0.104(11) 0.001(9) 0.059(9) -0.004(8)
C22 0.128(14) 0.064(12) 0.150(16) -0.002(11) 0.071(12) -0.013(10)
C23 0.130(15) 0.084(13) 0.126(16) -0.032(12) 0.023(13) 0.006(11)
C24 0.147(16) 0.099(13) 0.102(13) -0.019(11) 0.053(12) 0.018(12)
C25 0.132(13) 0.056(10) 0.097(12) -0.015(8) 0.049(10) 0.018(9)
C26 0.048(8) 0.065(9) 0.059(8) -0.004(7) 0.019(7) -0.004(7)
C27 0.101(12) 0.112(13) 0.074(11) -0.001(11) 0.006(10) -0.005(10)
C28 0.100(13) 0.121(15) 0.122(14) 0.071(14) 0.007(11) -0.035(12)
C29 0.122(15) 0.102(16) 0.128(17) 0.071(13) -0.055(13) -0.041(13)
C30 0.110(14) 0.074(12) 0.163(19) 0.049(13) -0.024(14) 0.000(10)
C31 0.081(10) 0.067(10) 0.105(12) 0.002(10) 0.022(9) 0.012(9)
C32 0.057(8) 0.057(9) 0.080(10) 0.002(8) -0.005(8) 0.015(7)
C33 0.056(8) 0.084(10) 0.076(10) -0.002(9) 0.023(8) 0.017(7)
C34 0.108(13) 0.084(11) 0.073(10) -0.016(8) 0.036(10) -0.005(10)
C35 0.083(12) 0.067(10) 0.130(15) -0.012(10) 0.058(11) 0.007(9)
C36 0.047(9) 0.104(12) 0.124(14) -0.031(11) 0.016(10) 0.011(8)
C37 0.070(10) 0.081(10) 0.087(10) -0.019(8) 0.026(9) 0.020(8)
C38 0.037(7) 0.050(7) 0.071(9) -0.012(7) 0.020(7) 0.005(6)
B1 0.044(10) 0.078(13) 0.084(14) -0.011(11) 0.013(10) 0.009(9)
F1 0.101(7) 0.131(7) 0.123(7) -0.024(6) -0.024(6) 0.019(6)
F2 0.095(6) 0.204(10) 0.122(7) 0.028(7) 0.065(6) 0.006(7)
F3 0.157(9) 0.117(8) 0.150(9) -0.033(7) 0.059(7) -0.015(7)
F4 0.065(5) 0.107(6) 0.076(5) -0.013(4) 0.020(4) -0.005(5)
B2 0.109(17) 0.066(14) 0.078(14) -0.015(11) 0.026(14) -0.005(13)
F5 0.148(9) 0.172(10) 0.133(8) -0.001(8) 0.065(7) -0.017(7)
F6 0.198(11) 0.081(7) 0.209(11) -0.017(7) 0.060(9) -0.029(7)
F7 0.110(8) 0.201(11) 0.121(8) -0.026(8) -0.022(7) 0.011(8)
F8 0.107(7) 0.132(8) 0.186(10) -0.059(7) 0.044(7) 0.008(6)
C50 0.286(40) 0.051(14) 0.055(15) 0.018(13) 0.098(22) 0.030(21)
Cl1 0.121(6) 0.110(6) 0.105(5) 0.010(5) -0.009(5) 0.033(5)
Cl2 0.088(5) 0.114(6) 0.103(5) -0.023(4) 0.041(4) -0.018(4)

loop_
_atom_site_label
_atom_site_type_symbol
_atom_site_fract_x
_atom_site_fract_y
_atom_site_fract_z
_atom_site_U_iso_or_equiv
_atom_site_thermal_displace_type
_atom_site_occupancy
_atom_site_calc_flag
_atom_site_refinement_flags
Pd Pd 1.88614(6) 0.73996(4) 0.61024(6) 0.0496(3) Uani 1 d .
Fe Fe 1.92667(13) 0.55463(8) 0.63968(12) 0.0613(6) Uani 1 d .
P1 P 1.9885(2) 0.81974(15) 0.6374(2) 0.0509(9) Uani 1 d .
P2 P 1.7603(2) 0.79724(15) 0.5494(2) 0.0537(9) Uani 1 d .
O1 O 2.0094(5) 0.6863(3) 0.6745(5) 0.053(2) Uani 1 d .
O2 O 1.7880(5) 0.6620(3) 0.5741(5) 0.062(2) Uani 1 d .
C1 C 2.0325(6) 0.5892(5) 0.5899(5) 0.063(3) Uani 1 d G
H1A H 2.0264(6) 0.6077(5) 0.5306(5) 0.075 Uiso 1 calc R
C2 C 2.0501(6) 0.5241(4) 0.6129(7) 0.081(4) Uani 1 d G
H2A H 2.0569(10) 0.4897(6) 0.5720(10) 0.097 Uiso 1 calc R
C3 C 2.0537(6) 0.5174(4) 0.7052(7) 0.082(4) Uani 1 d G
H3A H 2.0633(10) 0.4775(5) 0.7390(11) 0.098 Uiso 1 calc R
C4 C 2.0384(6) 0.5784(5) 0.7391(5) 0.076(4) Uani 1 d G
H4A H 2.0367(10) 0.5880(8) 0.8008(5) 0.091 Uiso 1 calc R
C5 C 2.0253(6) 0.6227(3) 0.6679(7) 0.056(3) Uani 1 d G
C6 C 1.8096(6) 0.5720(5) 0.6841(6) 0.069(4) Uani 1 d G
H6A H 1.8067(6) 0.5955(5) 0.7382(6) 0.082 Uiso 1 calc R
C7 C 1.8219(6) 0.5052(5) 0.6776(7) 0.089(5) Uani 1 d G
H7A H 1.8302(10) 0.4746(7) 0.7268(9) 0.107 Uiso 1 calc R
C8 C 1.8231(6) 0.4908(4) 0.5880(8) 0.082(4) Uani 1 d G
H8A H 1.8321(10) 0.4484(5) 0.5645(12) 0.098 Uiso 1 calc R
C9 C 1.8115(6) 0.5486(5) 0.5391(5) 0.077(4) Uani 1 d G
H9A H 1.8098(10) 0.5532(8) 0.4756(5) 0.092 Uiso 1 calc R
C10 C 1.8032(6) 0.5989(3) 0.5984(7) 0.064(4) Uani 1 d G
C11 C 2.0931(7) 0.7222(6) 0.7184(8) 0.061(4) Uani 1 d .
H11A H 2.1373(7) 0.7231(6) 0.6803(8) 0.073 Uiso 1 calc R
H11B H 2.1233(7) 0.7013(6) 0.7736(8) 0.073 Uiso 1 calc R
C12 C 2.0670(7) 0.7899(5) 0.7378(7) 0.050(3) Uani 1 d .
H12A H 2.1227(7) 0.8163(5) 0.7535(7) 0.060 Uiso 1 calc R
H12B H 2.0360(7) 0.7902(5) 0.7869(7) 0.060 Uiso 1 calc R
C13 C 1.6914(8) 0.6767(6) 0.5337(9) 0.075(4) Uani 1 d .
H13A H 1.6565(8) 0.6832(6) 0.5793(9) 0.091 Uiso 1 calc R
H13B H 1.6627(8) 0.6420(6) 0.4956(9) 0.091 Uiso 1 calc R
C14 C 1.6906(7) 0.7370(6) 0.4795(7) 0.061(3) Uani 1 d .
H14A H 1.6267(7) 0.7520(6) 0.4583(7) 0.074 Uiso 1 calc R
H14B H 1.7165(7) 0.7284(6) 0.4283(7) 0.074 Uiso 1 calc R
C15 C 2.0218(5) 0.7913(4) 0.4723(6) 0.070(4) Uani 1 d G
H15A H 1.9624(5) 0.7730(4) 0.4599(6) 0.084 Uiso 1 calc R
C16 C 2.0758(7) 0.7890(4) 0.4093(5) 0.083(4) Uani 1 d G
H16A H 2.0526(10) 0.7692(6) 0.3548(5) 0.100 Uiso 1 calc R
C17 C 2.1646(7) 0.8164(4) 0.4278(6) 0.090(5) Uani 1 d G
H17A H 2.2008(9) 0.8149(6) 0.3857(8) 0.108 Uiso 1 calc R
C18 C 2.1994(5) 0.8460(4) 0.5093(8) 0.090(5) Uani 1 d G
H18A H 2.2588(5) 0.8643(5) 0.5217(10) 0.108 Uiso 1 calc R
C19 C 2.1454(6) 0.8483(4) 0.5723(5) 0.063(4) Uani 1 d G
H19A H 2.1686(8) 0.8681(5) 0.6268(6) 0.076 Uiso 1 calc R
C20 C 2.0566(5) 0.8209(4) 0.5538(5) 0.049(3) Uani 1 d G
C21 C 1.9689(6) 0.9492(5) 0.6046(5) 0.078(4) Uani 1 d G
H21A H 1.9907(6) 0.9413(5) 0.5536(5) 0.093 Uiso 1 calc R
C22 C 1.9447(7) 1.0107(4) 0.6239(8) 0.108(6) Uani 1 d G
H22A H 1.9503(11) 1.0441(6) 0.5858(10) 0.129 Uiso 1 calc R
C23 C 1.9121(7) 1.0224(4) 0.7000(9) 0.114(6) Uani 1 d G
H23A H 1.8959(10) 1.0636(4) 0.7129(12) 0.137 Uiso 1 calc R
C24 C 1.9038(7) 0.9726(6) 0.7570(6) 0.112(6) Uani 1 d G
H24A H 1.8821(10) 0.9804(8) 0.8080(7) 0.134 Uiso 1 calc R
C25 C 1.9280(7) 0.9110(5) 0.7377(6) 0.091(5) Uani 1 d G
H25A H 1.9225(10) 0.8777(6) 0.7758(8) 0.110 Uiso 1 calc R
C26 C 1.9606(6) 0.8993(4) 0.6615(6) 0.056(3) Uani 1 d G
C27 C 1.7926(6) 0.8559(5) 0.3966(7) 0.098(5) Uani 1 d G
H27A H 1.8077(6) 0.8153(5) 0.3802(7) 0.117 Uiso 1 calc R
C28 C 1.7969(7) 0.9076(7) 0.3415(6) 0.117(7) Uani 1 d G
H28A H 1.8148(10) 0.9017(11) 0.2881(7) 0.141 Uiso 1 calc R
C29 C 1.7742(7) 0.9682(6) 0.3661(9) 0.131(8) Uani 1 d G
H29A H 1.7771(10) 1.0029(8) 0.3292(12) 0.157 Uiso 1 calc R
C30 C 1.7473(7) 0.9772(4) 0.4459(10) 0.125(7) Uani 1 d G
H30A H 1.7322(10) 1.0177(4) 0.4624(14) 0.150 Uiso 1 calc R
C31 C 1.7431(6) 0.9254(5) 0.5010(7) 0.085(4) Uani 1 d G
H31A H 1.7251(9) 0.9314(8) 0.5544(8) 0.102 Uiso 1 calc R
C32 C 1.7657(6) 0.8648(4) 0.4764(6) 0.068(4) Uani 1 d G
C33 C 1.7363(5) 0.8105(4) 0.7211(6) 0.070(4) Uani 1 d G
H33A H 1.7979(5) 0.7965(4) 0.7401(6) 0.084 Uiso 1 calc R
C34 C 1.6843(8) 0.8250(4) 0.7832(5) 0.086(4) Uani 1 d G
H34A H 1.7111(11) 0.8206(6) 0.8437(5) 0.103 Uiso 1 calc R
C35 C 1.5922(7) 0.8459(4) 0.7549(7) 0.088(5) Uani 1 d G
H35A H 1.5573(10) 0.8556(6) 0.7964(9) 0.105 Uiso 1 calc R
C36 C 1.5521(5) 0.8524(4) 0.6645(8) 0.092(5) Uani 1 d G
H36A H 1.4905(5) 0.8665(6) 0.6455(11) 0.111 Uiso 1 calc R
C37 C 1.6042(6) 0.8379(4) 0.6024(5) 0.078(4) Uani 1 d G
H37A H 1.5774(9) 0.8423(6) 0.5419(6) 0.094 Uiso 1 calc R
C38 C 1.6963(6) 0.8170(4) 0.6307(6) 0.051(3) Uani 1 d G
B1 B 0.9240(11) 0.7082(9) 0.8869(13) 0.069(5) Uani 1 d .
F1 F 0.8577(6) 0.6966(4) 0.8105(6) 0.127(3) Uani 1 d .
F2 F 0.8939(6) 0.6901(5) 0.9601(6) 0.134(3) Uani 1 d .
F3 F 0.9344(7) 0.7746(5) 0.8930(6) 0.137(3) Uani 1 d .
F4 F 1.0075(5) 0.6824(4) 0.8863(4) 0.082(2) Uani 1 d .
B2 B 1.3318(16) 0.8419(10) 0.8124(14) 0.084(5) Uani 1 d .
F5 F 1.3492(7) 0.8684(5) 0.7354(7) 0.146(4) Uani 1 d .
F6 F 1.3098(8) 0.7852(5) 0.7983(8) 0.161(4) Uani 1 d .
F7 F 1.4110(7) 0.8538(5) 0.8751(7) 0.152(4) Uani 1 d .
F8 F 1.2567(6) 0.8765(5) 0.8258(7) 0.140(4) Uani 1 d .
C50 C 1.3667(22) 0.7021(10) 0.6130(14) 0.121(12) Uani 0.60 d P
H50A H 1.3525(22) 0.7359(10) 0.6505(14) 0.145 Uiso 0.60 calc PR
H50B H 1.3794(22) 0.7225(10) 0.5606(14) 0.145 Uiso 0.60 calc PR
Cl1 Cl 1.4669(5) 0.6698(3) 0.6674(5) 0.118(3) Uani 0.60 d P
Cl2 Cl 1.2676(5) 0.6600(3) 0.5784(4) 0.099(2) Uani 0.60 d P
C51 C 1.9650(21) 0.9253(15) 0.9806(19) 0.134(11) Uiso 0.60 d P
C52 C 2.0287(17) 0.9745(11) 0.9966(17) 0.098(8) Uiso 0.60 d P
C53 C 0.8826(10) 0.5299(6) 0.9104(9) 0.086(4) Uiso 1 d .
C54 C 0.9749(9) 0.5174(6) 0.9467(8) 0.077(4) Uiso 1 d .

loop_
_atom_type_symbol
_atom_type_description
_atom_type_scat_dispersion_real
_atom_type_scat_dispersion_imag
_atom_type_scat_source
C C 0.0033 0.0016 'International Tables Vol C Tables 4.2.6.8 and 6.1.1.4'
H H 0.0000 0.0000 'International Tables Vol C Tables 4.2.6.8 and 6.1.1.4'
B B 0.0013 0.0007 'International Tables Vol C Tables 4.2.6.8 and 6.1.1.4'
O O 0.0106 0.0060 'International Tables Vol C Tables 4.2.6.8 and 6.1.1.4'
F F 0.0171 0.0103 'International Tables Vol C Tables 4.2.6.8 and 6.1.1.4'
P P 0.1023 0.0942 'International Tables Vol C Tables 4.2.6.8 and 6.1.1.4'
Cl Cl 0.1484 0.1585 'International Tables Vol C Tables 4.2.6.8 and 6.1.1.4'
Fe Fe 0.3463 0.8444 'International Tables Vol C Tables 4.2.6.8 and 6.1.1.4'
Pd Pd -0.9988 1.0072 'International Tables Vol C Tables 4.2.6.8 and 6.1.1.4'

loop_
_geom_angle_atom_site_label_1
_geom_angle_atom_site_label_2
_geom_angle_atom_site_label_3
_geom_angle
_geom_angle_site_symmetry_1
_geom_angle_site_symmetry_3
O1 Pd O2 99.2(3) . .
O1 Pd P1 81.4(2) . .
O2 Pd P1 175.9(2) . .
O1 Pd P2 177.7(2) . .
O2 Pd P2 82.1(2) . .
P1 Pd P2 97.45(12) . .
C6 Fe C10 41.32(15) . .
C6 Fe C5 115.0(4) . .
C10 Fe C5 106.9(3) . .
C6 Fe C4 107.4(3) . .
C10 Fe C4 129.6(4) . .
C5 Fe C4 41.2(2) . .
C6 Fe C1 148.3(4) . .
C10 Fe C1 115.4(4) . .
C5 Fe C1 41.31(15) . .
C4 Fe C1 69.2(2) . .
C6 Fe C3 130.1(4) . .
C10 Fe C3 169.0(5) . .
C5 Fe C3 68.9(2) . .
C4 Fe C3 40.7(2) . .
C1 Fe C3 68.6(2) . .
C6 Fe C7 40.84(15) . .
C10 Fe C7 69.1(2) . .
C5 Fe C7 148.0(5) . .
C4 Fe C7 115.8(4) . .
C1 Fe C7 169.8(5) . .
C3 Fe C7 108.7(3) . .
C6 Fe C9 69.4(2) . .
C10 Fe C9 41.4(2) . .
C5 Fe C9 130.1(4) . .
C4 Fe C9 169.4(4) . .
C1 Fe C9 108.0(3) . .
C3 Fe C9 148.9(4) . .
C7 Fe C9 68.9(2) . .
C6 Fe C2 169.2(5) . .
C10 Fe C2 148.8(5) . .
C5 Fe C2 69.0(2) . .
C4 Fe C2 68.6(2) . .
C1 Fe C2 40.86(14) . .
C3 Fe C2 40.48(14) . .
C7 Fe C2 130.9(4) . .
C9 Fe C2 116.5(4) . .
C6 Fe C8 68.8(2) . .
C10 Fe C8 69.2(2) . .
C5 Fe C8 169.8(5) . .
C4 Fe C8 148.4(4) . .
C1 Fe C8 130.8(4) . .
C3 Fe C8 116.7(4) . .
C7 Fe C8 40.6(2) . .
C9 Fe C8 41.0(2) . .
C2 Fe C8 109.1(3) . .
C26 P1 C20 109.2(4) . .
C26 P1 C12 106.0(5) . .
C20 P1 C12 105.6(4) . .
C26 P1 Pd 124.7(3) . .
C20 P1 Pd 109.6(3) . .
C12 P1 Pd 99.6(4) . .
C38 P2 C32 111.1(5) . .
C38 P2 C14 105.4(5) . .
C32 P2 C14 105.9(5) . .
C38 P2 Pd 110.4(3) . .
C32 P2 Pd 122.1(3) . .
C14 P2 Pd 99.9(4) . .
C5 O1 C11 113.5(8) . .
C5 O1 Pd 127.9(6) . .
C11 O1 Pd 117.7(6) . .
C10 O2 C13 113.8(8) . .
C10 O2 Pd 126.8(6) . .
C13 O2 Pd 118.4(6) . .
C2 C1 C5 108.0 . .
C2 C1 Fe 70.7(3) . .
C5 C1 Fe 68.9(3) . .
C3 C2 C1 108.0 . .
C3 C2 Fe 70.0(3) . .
C1 C2 Fe 68.4(3) . .
C2 C3 C4 108.0 . .
C2 C3 Fe 69.5(3) . .
C4 C3 Fe 68.7(3) . .
C5 C4 C3 108.0 . .
C5 C4 Fe 68.5(3) . .
C3 C4 Fe 70.6(3) . .
O1 C5 C4 125.4(8) . .
O1 C5 C1 126.6(8) . .
C4 C5 C1 108.0 . .
O1 C5 Fe 125.9(6) . .
C4 C5 Fe 70.3(3) . .
C1 C5 Fe 69.8(3) . .
C7 C6 C10 108.0 . .
C7 C6 Fe 70.5(3) . .
C10 C6 Fe 68.6(3) . .
C6 C7 C8 108.0 . .
C6 C7 Fe 68.6(3) . .
C8 C7 Fe 69.5(3) . .
C9 C8 C7 108.0 . .
C9 C8 Fe 68.5(3) . .
C7 C8 Fe 69.9(3) . .
C10 C9 C8 108.0 . .
C10 C9 Fe 68.8(3) . .
C8 C9 Fe 70.6(3) . .
O2 C10 C9 124.7(9) . .
O2 C10 C6 127.3(9) . .
C9 C10 C6 108.0 . .
O2 C10 Fe 127.4(6) . .
C9 C10 Fe 69.8(3) . .
C6 C10 Fe 70.1(3) . .
O1 C11 C12 110.4(8) . .
C11 C12 P1 107.1(8) . .
O2 C13 C14 107.4(9) . .
C13 C14 P2 108.8(8) . .
C16 C15 C20 120.0 . .
C15 C16 C17 120.0 . .
C18 C17 C16 120.0 . .
C19 C18 C17 120.0 . .
C18 C19 C20 120.0 . .
C19 C20 C15 120.0 . .
C19 C20 P1 120.3(5) . .
C15 C20 P1 119.6(5) . .
C22 C21 C26 120.0 . .
C21 C22 C23 120.0 . .
C22 C23 C24 120.0 . .
C25 C24 C23 120.0 . .
C24 C25 C26 120.0 . .
C25 C26 C21 120.0 . .
C25 C26 P1 118.9(7) . .
C21 C26 P1 121.0(7) . .
C28 C27 C32 120.0 . .
C29 C28 C27 120.0 . .
C28 C29 C30 120.0 . .
C31 C30 C29 120.0 . .
C30 C31 C32 120.0 . .
C31 C32 C27 120.0 . .
C31 C32 P2 119.7(8) . .
C27 C32 P2 120.3(8) . .
C34 C33 C38 120.0 . .
C35 C34 C33 120.0 . .
C34 C35 C36 120.0 . .
C37 C36 C35 120.0 . .
C36 C37 C38 120.0 . .
C37 C38 C33 120.0 . .
C37 C38 P2 118.9(6) . .
C33 C38 P2 121.1(6) . .
F4 B1 F1 113.0(14) . .
F4 B1 F2 111.5(14) . .
F1 B1 F2 111.4(14) . .
F4 B1 F3 108.5(14) . .
F1 B1 F3 106.2(14) . .
F2 B1 F3 105.8(14) . .
F6 B2 F7 116.6(18) . .
F6 B2 F8 110.4(19) . .
F7 B2 F8 112.4(15) . .
F6 B2 F5 109.0(16) . .
F7 B2 F5 104.0(17) . .
F8 B2 F5 103.3(16) . .
Cl2 C50 Cl1 123.1(13) . .
C52 C51 C52 39.4(18) . 3_977
C51 C52 C52 101.2(29) . 3_977
C51 C52 C51 140.6(18) . 3_977
C52 C52 C51 39.3(17) 3_977 3_977
C53 C54 C54 127.7(14) . 3_767

loop_
_geom_bond_atom_site_label_1
_geom_bond_atom_site_label_2
_geom_bond_distance
_geom_bond_site_symmetry_2
Pd O1 2.163(7) .
Pd O2 2.164(7) .
Pd P1 2.222(3) .
Pd P2 2.219(3) .
Fe C6 2.022(8) .
Fe C10 2.002(8) .
Fe C5 2.007(8) .
Fe C4 2.030(9) .
Fe C1 2.018(8) .
Fe C3 2.056(8) .
Fe C7 2.048(8) .
Fe C9 2.015(9) .
Fe C2 2.049(8) .
Fe C8 2.043(9) .
P1 C26 1.779(7) .
P1 C20 1.806(7) .
P1 C12 1.814(10) .
P2 C38 1.782(7) .
P2 C32 1.824(8) .
P2 C14 1.814(11) .
O1 C5 1.364(9) .
O1 C11 1.465(12) .
O2 C10 1.381(9) .
O2 C13 1.441(12) .
C1 C2 1.42 .
C1 C5 1.42 .
C2 C3 1.42 .
C3 C4 1.42 .
C4 C5 1.42 .
C6 C7 1.42 .
C6 C10 1.42 .
C7 C8 1.42 .
C8 C9 1.42 .
C9 C10 1.42 .
C11 C12 1.518(14) .
C13 C14 1.515(14) .
C15 C16 1.39 .
C15 C20 1.39 .
C16 C17 1.39 .
C17 C18 1.39 .
C18 C19 1.39 .
C19 C20 1.39 .
C21 C22 1.39 .
C21 C26 1.39 .
C22 C23 1.39 .
C23 C24 1.39 .
C24 C25 1.39 .
C25 C26 1.39 .
C27 C28 1.39 .
C27 C32 1.39 .
C28 C29 1.39 .
C29 C30 1.39 .
C30 C31 1.39 .
C31 C32 1.39 .
C33 C34 1.39 .
C33 C38 1.39 .
C34 C35 1.39 .
C35 C36 1.39 .
C36 C37 1.39 .
C37 C38 1.39 .
B1 F4 1.34(2) .
B1 F1 1.36(2) .
B1 F2 1.36(2) .
B1 F3 1.40(2) .
B2 F6 1.24(2) .
B2 F7 1.35(2) .
B2 F8 1.37(2) .
B2 F5 1.39(2) .
C50 Cl2 1.68(3) .
C50 Cl1 1.66(3) .
C51 C52 1.38(3) .
C51 C52 2.13(4) 3_977
C52 C52 1.38(4) 3_977
C52 C51 2.13(4) 3_977
C53 C54 1.36(2) .
C54 C54 1.80(2) 3_767
